data_2226201
loop_
_publ_author_name
'Li, Wen-Sheng'
'Luo, Xian-Fu'
'Wang, Yu'
'Hu, Ai-Xi'

_publ_section_title
;
 2-(2,2-Dimethyl-2,3-dihydro-1-benzofuran-7-yloxy)-<i>N</i>-(<i>o</i>-tolyl)acetamide
;
_journal_coeditor_code JJ2028
_journal_issue 6
_journal_name_full 'Acta Crystallographica Section E'
_journal_page_first o1460
_journal_paper_doi 10.1107/S1600536810018672
_journal_volume 66
_journal_year 2010
_chemical_formula_iupac 'C19 H21 N O3'
_chemical_formula_moiety 'C19 H21 N O3'
_chemical_formula_sum 'C19 H21 N O3'
_chemical_formula_weight 311.37
_chemical_melting_point 363.75
_chemical_name_systematic
;
2-(2,2-Dimethyl-2,3-dihydro-1-benzofuran-7-yloxy)-<i>N</i>-
(<i>o</i>-tolyl)acetamide
;
_space_group_IT_number 14
_symmetry_cell_setting monoclinic
_symmetry_space_group_name_Hall '-P 2yn'
_symmetry_space_group_name_H-M 'P 1 21/n 1'
_atom_sites_solution_hydrogens geom
_atom_sites_solution_primary direct
_atom_sites_solution_secondary difmap
_audit_creation_method SHELXL-97
_cell_angle_alpha 90.00
_cell_angle_beta 92.18(3)
_cell_angle_gamma 90.00
_cell_formula_units_Z 4
_cell_length_a 9.0868(18)
_cell_length_b 8.9708(18)
_cell_length_c 20.230(4)
_cell_measurement_reflns_used 3600
_cell_measurement_temperature 293(2)
_cell_measurement_theta_max 28
_cell_measurement_theta_min 1.36
_cell_volume 1647.9(6)
_computing_cell_refinement '<i>SAINT</i> (Bruker, 2007)'
_computing_data_collection '<i>APEX2</i> (Bruker, 2007)'
_computing_data_reduction '<i>SAINT</i> (Bruker, 2007)'
_computing_molecular_graphics 'XP in <i>SHELXTL</i> (Sheldrick, 2008)'
_computing_publication_material '<i>SHELXTL</i> (Sheldrick, 2008)'
_computing_structure_refinement '<i>SHELXL97</i> (Sheldrick, 2008)'
_computing_structure_solution '<i>SHELXS97</i> (Sheldrick, 2008)'
_diffrn_ambient_temperature 293(2)
_diffrn_measured_fraction_theta_full 0.998
_diffrn_measured_fraction_theta_max 0.998
_diffrn_measurement_device_type 'Bruker APEXII area-detector diffractometer'
_diffrn_measurement_method '\f and \w scan'
_diffrn_radiation_monochromator graphite
_diffrn_radiation_source 'fine-focus sealed tube'
_diffrn_radiation_type MoK\a
_diffrn_radiation_wavelength 0.71073
_diffrn_reflns_av_R_equivalents 0.0465
_diffrn_reflns_av_sigmaI/netI 0.0559
_diffrn_reflns_limit_h_max 10
_diffrn_reflns_limit_h_min -8
_diffrn_reflns_limit_k_max 9
_diffrn_reflns_limit_k_min -10
_diffrn_reflns_limit_l_max 24
_diffrn_reflns_limit_l_min -19
_diffrn_reflns_number 8246
_diffrn_reflns_theta_full 25.20
_diffrn_reflns_theta_max 25.20
_diffrn_reflns_theta_min 2.01
_diffrn_standards_number 0
_exptl_absorpt_coefficient_mu 0.085
_exptl_absorpt_correction_T_max 0.991
_exptl_absorpt_correction_T_min 0.985
_exptl_absorpt_correction_type multi-scan
_exptl_absorpt_process_details '(SADABS; Sheldrick, 1996)'
_exptl_crystal_colour colourless
_exptl_crystal_density_diffrn 1.255
_exptl_crystal_density_method 'not measured'
_exptl_crystal_description block
_exptl_crystal_F_000 664
_exptl_crystal_size_max 0.32
_exptl_crystal_size_mid 0.28
_exptl_crystal_size_min 0.21
_refine_diff_density_max 0.159
_refine_diff_density_min -0.193
_refine_ls_extinction_method none
_refine_ls_goodness_of_fit_ref 0.997
_refine_ls_hydrogen_treatment constr
_refine_ls_matrix_type full
_refine_ls_number_parameters 211
_refine_ls_number_reflns 2961
_refine_ls_number_restraints 0
_refine_ls_restrained_S_all 0.997
_refine_ls_R_factor_all 0.0964
_refine_ls_R_factor_gt 0.0478
_refine_ls_shift/su_max 0.001
_refine_ls_shift/su_mean 0.000
_refine_ls_structure_factor_coef Fsqd
_refine_ls_weighting_details 'calc w=1/[\s^2^(Fo^2^)+(0.0561P)^2^+0.0000P] where P=(Fo^2^+2Fc^2^)/3'
_refine_ls_weighting_scheme calc
_refine_ls_wR_factor_gt 0.1057
_refine_ls_wR_factor_ref 0.1300
_reflns_number_gt 1649
_reflns_number_total 2961
_reflns_threshold_expression I>2sigma(I)
_cod_data_source_file jj2028.cif
_cod_data_source_block I
_cod_original_sg_symbol_H-M 'P 21/n'
_cod_database_code 2226201
_cod_database_fobs_code 2226201

loop_
_symmetry_equiv_pos_as_xyz
'x, y, z'
'-x+1/2, y+1/2, -z+1/2'
'-x, -y, -z'
'x-1/2, -y-1/2, z-1/2'

loop_
_atom_site_type_symbol
_atom_site_label
_atom_site_fract_x
_atom_site_fract_y
_atom_site_fract_z
_atom_site_U_iso_or_equiv
_atom_site_adp_type
_atom_site_calc_flag
_atom_site_refinement_flags
_atom_site_occupancy
_atom_site_disorder_assembly
_atom_site_disorder_group
C C7 0.4155(3) 0.3064(3) 0.23529(11) 0.0590(7) Uani d . 1 . .
H H7A 0.3140 0.2780 0.2254 0.071 Uiso calc R 1 . .
H H7B 0.4243 0.3430 0.2804 0.071 Uiso calc R 1 . .
C C1 0.6148(2) 0.4224(2) 0.09104(10) 0.0478(6) Uani d . 1 . .
C C2 0.5545(2) 0.3488(2) 0.14345(10) 0.0452(6) Uani d . 1 . .
C C3 0.4665(2) 0.4205(3) 0.18741(10) 0.0508(6) Uani d . 1 . .
C C6 0.5867(3) 0.5737(3) 0.08464(11) 0.0625(7) Uani d . 1 . .
H H6 0.6271 0.6269 0.0503 0.075 Uiso calc R 1 . .
C C8 0.5210(3) 0.1749(2) 0.22464(10) 0.0534(6) Uani d . 1 . .
C C5 0.4988(3) 0.6465(3) 0.12900(12) 0.0697(7) Uani d . 1 . .
H H5 0.4804 0.7479 0.1239 0.084 Uiso calc R 1 . .
C C4 0.4384(3) 0.5705(3) 0.18046(12) 0.0661(7) Uani d . 1 . .
H H4 0.3795 0.6198 0.2101 0.079 Uiso calc R 1 . .
C C10 0.6543(3) 0.1807(3) 0.27130(12) 0.0741(8) Uani d . 1 . .
H H10A 0.7220 0.1034 0.2601 0.111 Uiso calc R 1 . .
H H10B 0.6243 0.1664 0.3159 0.111 Uiso calc R 1 . .
H H10C 0.7014 0.2759 0.2677 0.111 Uiso calc R 1 . .
C C9 0.4475(3) 0.0248(3) 0.22421(12) 0.0761(8) Uani d . 1 . .
H H9A 0.3673 0.0243 0.1919 0.114 Uiso calc R 1 . .
H H9B 0.4107 0.0046 0.2672 0.114 Uiso calc R 1 . .
H H9C 0.5177 -0.0505 0.2133 0.114 Uiso calc R 1 . .
O O1 0.57451(16) 0.20069(15) 0.15680(7) 0.0515(4) Uani d . 1 . .
O O2 0.69720(17) 0.34027(15) 0.04836(7) 0.0554(5) Uani d . 1 . .
N N1 0.83327(19) 0.16952(19) -0.03274(8) 0.0500(5) Uani d . 1 . .
H H1 0.7740 0.1490 -0.0019 0.060 Uiso calc R 1 . .
C C11 0.8592(3) 0.3146(3) -0.04218(11) 0.0540(6) Uani d . 1 . .
O O3 0.9383(2) 0.36591(19) -0.08343(9) 0.0889(7) Uani d . 1 . .
C C12 0.7796(3) 0.4201(2) 0.00151(11) 0.0569(6) Uani d . 1 . .
H H12A 0.8503 0.4844 0.0246 0.068 Uiso calc R 1 . .
H H12B 0.7138 0.4823 -0.0254 0.068 Uiso calc R 1 . .
C C13 0.8900(3) 0.0448(2) -0.06653(10) 0.0499(6) Uani d . 1 . .
C C14 0.8094(3) -0.0865(3) -0.06628(11) 0.0611(7) Uani d . 1 . .
C C17 1.0776(4) -0.0718(4) -0.12804(13) 0.0943(11) Uani d . 1 . .
H H17 1.1673 -0.0671 -0.1486 0.113 Uiso calc R 1 . .
C C19 0.6654(3) -0.0952(3) -0.03299(13) 0.0822(8) Uani d . 1 . .
H H19A 0.6813 -0.0796 0.0137 0.123 Uiso calc R 1 . .
H H19B 0.6224 -0.1918 -0.0405 0.123 Uiso calc R 1 . .
H H19C 0.6001 -0.0199 -0.0508 0.123 Uiso calc R 1 . .
C C15 0.8674(4) -0.2095(3) -0.09801(14) 0.0891(10) Uani d . 1 . .
H H15 0.8155 -0.2989 -0.0985 0.107 Uiso calc R 1 . .
C C16 0.9987(5) -0.2025(4) -0.12855(15) 0.1031(13) Uani d . 1 . .
H H16 1.0347 -0.2863 -0.1497 0.124 Uiso calc R 1 . .
C C18 1.0232(3) 0.0530(3) -0.09684(10) 0.0664(7) Uani d . 1 . .
H H18 1.0761 0.1417 -0.0963 0.080 Uiso calc R 1 . .

loop_
_atom_site_aniso_label
_atom_site_aniso_U_11
_atom_site_aniso_U_22
_atom_site_aniso_U_33
_atom_site_aniso_U_12
_atom_site_aniso_U_13
_atom_site_aniso_U_23
C7 0.0495(15) 0.0799(17) 0.0482(14) 0.0056(13) 0.0113(11) -0.0089(12)
C1 0.0495(14) 0.0487(14) 0.0452(13) 0.0017(11) 0.0031(11) -0.0074(10)
C2 0.0489(14) 0.0448(13) 0.0419(13) 0.0012(11) 0.0030(11) -0.0075(10)
C3 0.0457(14) 0.0594(15) 0.0475(14) 0.0022(12) 0.0034(11) -0.0117(11)
C6 0.0803(19) 0.0517(15) 0.0558(15) 0.0002(13) 0.0053(14) -0.0017(11)
C8 0.0530(15) 0.0674(15) 0.0406(13) 0.0041(12) 0.0144(11) 0.0004(11)
C5 0.089(2) 0.0528(14) 0.0672(17) 0.0128(14) 0.0046(15) -0.0085(13)
C4 0.0663(18) 0.0676(17) 0.0647(17) 0.0142(14) 0.0053(14) -0.0208(13)
C10 0.0674(18) 0.103(2) 0.0522(16) 0.0144(15) 0.0057(14) 0.0012(14)
C9 0.090(2) 0.0737(18) 0.0664(17) -0.0086(16) 0.0263(15) 0.0080(14)
O1 0.0605(10) 0.0524(9) 0.0426(9) 0.0055(8) 0.0167(7) -0.0009(7)
O2 0.0686(11) 0.0503(9) 0.0489(9) 0.0012(8) 0.0242(8) 0.0000(7)
N1 0.0551(12) 0.0523(12) 0.0438(11) -0.0020(9) 0.0175(9) 0.0037(8)
C11 0.0602(16) 0.0583(16) 0.0444(14) -0.0096(12) 0.0129(12) 0.0007(11)
O3 0.1140(16) 0.0713(12) 0.0856(13) -0.0173(11) 0.0584(12) 0.0004(9)
C12 0.0635(16) 0.0550(14) 0.0536(14) -0.0072(12) 0.0190(12) -0.0003(11)
C13 0.0599(16) 0.0579(15) 0.0319(12) 0.0128(12) 0.0023(11) 0.0017(10)
C14 0.0787(19) 0.0548(15) 0.0485(14) 0.0045(14) -0.0137(13) -0.0024(12)
C17 0.106(3) 0.128(3) 0.0505(17) 0.059(2) 0.0147(17) 0.0032(18)
C19 0.088(2) 0.0724(18) 0.085(2) -0.0193(16) -0.0079(17) 0.0098(15)
C15 0.134(3) 0.0651(19) 0.0653(19) 0.020(2) -0.029(2) -0.0111(15)
C16 0.149(4) 0.100(3) 0.058(2) 0.063(3) -0.014(2) -0.0204(19)
C18 0.0742(18) 0.0837(18) 0.0421(14) 0.0215(15) 0.0121(13) 0.0088(13)

loop_
_atom_type_symbol
_atom_type_description
_atom_type_scat_dispersion_real
_atom_type_scat_dispersion_imag
_atom_type_scat_source
C C 0.0033 0.0016 'International Tables Vol C Tables 4.2.6.8 and 6.1.1.4'
H H 0.0000 0.0000 'International Tables Vol C Tables 4.2.6.8 and 6.1.1.4'
N N 0.0061 0.0033 'International Tables Vol C Tables 4.2.6.8 and 6.1.1.4'
O O 0.0106 0.0060 'International Tables Vol C Tables 4.2.6.8 and 6.1.1.4'

loop_
_geom_angle_atom_site_label_1
_geom_angle_atom_site_label_2
_geom_angle_atom_site_label_3
_geom_angle_site_symmetry_1
_geom_angle_site_symmetry_3
_geom_angle
_geom_angle_publ_flag
C3 C7 C8 . . 102.93(17) ?
C3 C7 H7A . . 111.2 ?
C8 C7 H7A . . 111.2 ?
C3 C7 H7B . . 111.2 ?
C8 C7 H7B . . 111.2 ?
H7A C7 H7B . . 109.1 ?
O2 C1 C2 . . 117.83(18) ?
O2 C1 C6 . . 124.60(19) ?
C2 C1 C6 . . 117.56(19) ?
O1 C2 C3 . . 113.71(19) ?
O1 C2 C1 . . 124.27(18) ?
C3 C2 C1 . . 122.0(2) ?
C4 C3 C2 . . 120.0(2) ?
C4 C3 C7 . . 132.5(2) ?
C2 C3 C7 . . 107.51(19) ?
C1 C6 C5 . . 120.6(2) ?
C1 C6 H6 . . 119.7 ?
C5 C6 H6 . . 119.7 ?
O1 C8 C9 . . 107.10(17) ?
O1 C8 C10 . . 106.75(18) ?
C9 C8 C10 . . 112.3(2) ?
O1 C8 C7 . . 103.68(16) ?
C9 C8 C7 . . 114.1(2) ?
C10 C8 C7 . . 112.06(19) ?
C4 C5 C6 . . 120.8(2) ?
C4 C5 H5 . . 119.6 ?
C6 C5 H5 . . 119.6 ?
C5 C4 C3 . . 119.0(2) ?
C5 C4 H4 . . 120.5 ?
C3 C4 H4 . . 120.5 ?
C8 C10 H10A . . 109.5 ?
C8 C10 H10B . . 109.5 ?
H10A C10 H10B . . 109.5 ?
C8 C10 H10C . . 109.5 ?
H10A C10 H10C . . 109.5 ?
H10B C10 H10C . . 109.5 ?
C8 C9 H9A . . 109.5 ?
C8 C9 H9B . . 109.5 ?
H9A C9 H9B . . 109.5 ?
C8 C9 H9C . . 109.5 ?
H9A C9 H9C . . 109.5 ?
H9B C9 H9C . . 109.5 ?
C2 O1 C8 . . 106.68(14) ?
C1 O2 C12 . . 117.43(16) ?
C11 N1 C13 . . 129.02(18) ?
C11 N1 H1 . . 115.5 ?
C13 N1 H1 . . 115.5 ?
O3 C11 N1 . . 125.5(2) ?
O3 C11 C12 . . 118.5(2) ?
N1 C11 C12 . . 116.00(18) ?
O2 C12 C11 . . 110.67(18) ?
O2 C12 H12A . . 109.5 ?
C11 C12 H12A . . 109.5 ?
O2 C12 H12B . . 109.5 ?
C11 C12 H12B . . 109.5 ?
H12A C12 H12B . . 108.1 ?
C18 C13 C14 . . 121.3(2) ?
C18 C13 N1 . . 120.9(2) ?
C14 C13 N1 . . 117.8(2) ?
C13 C14 C15 . . 117.6(3) ?
C13 C14 C19 . . 121.1(2) ?
C15 C14 C19 . . 121.3(3) ?
C16 C17 C18 . . 119.9(3) ?
C16 C17 H17 . . 120.1 ?
C18 C17 H17 . . 120.1 ?
C14 C19 H19A . . 109.5 ?
C14 C19 H19B . . 109.5 ?
H19A C19 H19B . . 109.5 ?
C14 C19 H19C . . 109.5 ?
H19A C19 H19C . . 109.5 ?
H19B C19 H19C . . 109.5 ?
C16 C15 C14 . . 121.7(3) ?
C16 C15 H15 . . 119.2 ?
C14 C15 H15 . . 119.2 ?
C15 C16 C17 . . 120.0(3) ?
C15 C16 H16 . . 120.0 ?
C17 C16 H16 . . 120.0 ?
C13 C18 C17 . . 119.6(3) ?
C13 C18 H18 . . 120.2 ?
C17 C18 H18 . . 120.2 ?

loop_
_geom_bond_atom_site_label_1
_geom_bond_atom_site_label_2
_geom_bond_site_symmetry_2
_geom_bond_distance
_geom_bond_publ_flag
C7 C3 . 1.495(3) ?
C7 C8 . 1.540(3) ?
C7 H7A . 0.9700 ?
C7 H7B . 0.9700 ?
C1 O2 . 1.378(2) ?
C1 C2 . 1.380(3) ?
C1 C6 . 1.386(3) ?
C2 O1 . 1.367(2) ?
C2 C3 . 1.378(3) ?
C3 C4 . 1.376(3) ?
C6 C5 . 1.387(3) ?
C6 H6 . 0.9300 ?
C8 O1 . 1.492(2) ?
C8 C9 . 1.503(3) ?
C8 C10 . 1.508(3) ?
C5 C4 . 1.376(3) ?
C5 H5 . 0.9300 ?
C4 H4 . 0.9300 ?
C10 H10A . 0.9600 ?
C10 H10B . 0.9600 ?
C10 H10C . 0.9600 ?
C9 H9A . 0.9600 ?
C9 H9B . 0.9600 ?
C9 H9C . 0.9600 ?
O2 C12 . 1.423(2) ?
N1 C11 . 1.337(3) ?
N1 C13 . 1.418(3) ?
N1 H1 . 0.8600 ?
C11 O3 . 1.213(2) ?
C11 C12 . 1.500(3) ?
C12 H12A . 0.9700 ?
C12 H12B . 0.9700 ?
C13 C18 . 1.380(3) ?
C13 C14 . 1.387(3) ?
C14 C15 . 1.390(4) ?
C14 C19 . 1.497(3) ?
C17 C16 . 1.374(4) ?
C17 C18 . 1.386(3) ?
C17 H17 . 0.9300 ?
C19 H19A . 0.9600 ?
C19 H19B . 0.9600 ?
C19 H19C . 0.9600 ?
C15 C16 . 1.366(4) ?
C15 H15 . 0.9300 ?
C16 H16 . 0.9300 ?
C18 H18 . 0.9300 ?

loop_
_geom_hbond_atom_site_label_D
_geom_hbond_atom_site_label_H
_geom_hbond_atom_site_label_A
_geom_hbond_site_symmetry_A
_geom_hbond_distance_DH
_geom_hbond_distance_HA
_geom_hbond_distance_DA
_geom_hbond_angle_DHA
C12 H12A O3 3_765 0.97 2.60 3.561(3) 174

loop_
_cod_related_entry_id
_cod_related_entry_database
_cod_related_entry_code
1 ChemSpider 16839325
